data_4515383
loop_
_publ_author_name
'Xu, Haixiao'
'Zhou, Yecheng'
'Zhang, Jing'
'Jin, Jianqun'
'Liu, Guangfeng'
'Li, Yongxin'
'Ganguly, Rakesh'
'Huang, Li'
'Xu, Wei'
'Zhu, Daoben'
'Huang, Wei'
'Zhang, Qichun'

_publ_section_title
;
 Polymer-Assisted Single Crystal Engineering of Organic Semiconductors To
 Alter Electron Transport.
;
_journal_issue 14
_journal_name_full 'ACS applied materials &amp; interfaces'
_journal_page_first 11837
_journal_page_last 11842
_journal_paper_doi 10.1021/acsami.8b01731
_journal_volume 10
_journal_year 2018
_chemical_formula_sum 'C26 H14 N2 O4'
_chemical_formula_weight 418.39
_space_group_crystal_system orthorhombic
_space_group_IT_number 61
_space_group_name_Hall '-P 2ac 2ab'
_space_group_name_H-M_alt 'P b c a'
_atom_sites_solution_hydrogens geom
_cell_angle_alpha 90
_cell_angle_beta 90
_cell_angle_gamma 90
_cell_formula_units_Z 4
_cell_length_a 8.5676(6)
_cell_length_b 7.0454(4)
_cell_length_c 30.713(2)
_cell_measurement_reflns_used 4223
_cell_measurement_temperature 100.(2)
_cell_measurement_theta_max 32.5278
_cell_measurement_theta_min 2.6527
_cell_volume 1853.9(2)
_computing_cell_refinement 'SAINT V8.37A (Bruker AXS Inc., 2015)'
_computing_data_collection 'APEX3 (Bruker AXS Inc., 2016)'
_computing_data_reduction 'SAINT V8.37A (Bruker AXS Inc., 2015)'
_computing_molecular_graphics 'XP (Bruker AXS Inc., 2016)'
_computing_publication_material 'APEX3 (Bruker AXS Inc., 2016)'
_computing_structure_refinement 'SHELXL-2014/7 (Sheldrick, 2014)'
_computing_structure_solution 'XT, VERSION 2014/5'
_diffrn_ambient_temperature 100.(2)
_diffrn_detector_area_resol_mean 7.4074
_diffrn_measured_fraction_theta_full 0.991
_diffrn_measured_fraction_theta_max 0.991
_diffrn_measurement_device_type 'Photon II CPADs detector'
_diffrn_measurement_method 'phi and omega scans'
_diffrn_radiation_monochromator 'Multilayer Mirror'
_diffrn_radiation_type MoK\a
_diffrn_radiation_wavelength 0.71073
_diffrn_reflns_av_R_equivalents 0.0757
_diffrn_reflns_av_unetI/netI 0.0639
_diffrn_reflns_limit_h_max 12
_diffrn_reflns_limit_h_min -12
_diffrn_reflns_limit_k_max 8
_diffrn_reflns_limit_k_min -10
_diffrn_reflns_limit_l_max 46
_diffrn_reflns_limit_l_min -40
_diffrn_reflns_number 16147
_diffrn_reflns_theta_full 32.62
_diffrn_reflns_theta_max 32.62
_diffrn_reflns_theta_min 2.72
_diffrn_source 'Incoatec microfocus source'
_diffrn_source_type 'Bruker D8 Quest'
_exptl_absorpt_coefficient_mu 0.103
_exptl_absorpt_correction_T_max 0.99
_exptl_absorpt_correction_T_min 0.83
_exptl_absorpt_correction_type multi-scan
_exptl_absorpt_process_details
;
SADABS-2016/2 - Bruker AXS area detector scaling and absorption correction
;
_exptl_crystal_colour purple
_exptl_crystal_density_diffrn 1.499
_exptl_crystal_density_method 'not measured'
_exptl_crystal_description block
_exptl_crystal_F_000 864
_exptl_crystal_size_max 0.220
_exptl_crystal_size_mid 0.200
_exptl_crystal_size_min 0.140
_refine_diff_density_max 0.490
_refine_diff_density_min -0.328
_refine_ls_extinction_method none
_refine_ls_goodness_of_fit_ref 1.058
_refine_ls_hydrogen_treatment constr
_refine_ls_matrix_type full
_refine_ls_number_parameters 145
_refine_ls_number_reflns 3363
_refine_ls_number_restraints 0
_refine_ls_restrained_S_all 1.058
_refine_ls_R_factor_all 0.0914
_refine_ls_R_factor_gt 0.0638
_refine_ls_shift/su_max 0.001
_refine_ls_shift/su_mean 0.000
_refine_ls_structure_factor_coef Fsqd
_refine_ls_weighting_details 'w=1/[\s^2^(Fo^2^)+(0.0705P)^2^+1.0090P] where P=(Fo^2^+2Fc^2^)/3'
_refine_ls_weighting_scheme calc
_refine_ls_wR_factor_gt 0.1476
_refine_ls_wR_factor_ref 0.1655
_reflns_number_gt 2478
_reflns_number_total 3363
_reflns_threshold_expression 'I > 2\s(I)'
_cod_data_source_file am8b01731_si_001.cif
_cod_data_source_block zqc44m
_cod_depositor_comments
;
The following automatic conversions were performed:

data item '_exptl_absorpt_correction_type' value 'Multi-Scan' was
changed to 'multi-scan' in accordance with the
/home/data/users/saulius/crontab/automatic-downloads/current/ACS/lib/dictionaries/cif_core.dic
dictionary named 'cif_core.dic' version 2.4.2 last updated on
2011-04-26.

Automatic conversion script
Id: cif_fix_values 6909 2019-04-08 15:41:33Z antanas 
;
_cod_database_code 4515383

loop_
_space_group_symop_operation_xyz
'x, y, z'
'-x+1/2, -y, z+1/2'
'-x, y+1/2, -z+1/2'
'x+1/2, -y+1/2, -z'
'-x, -y, -z'
'x-1/2, y, -z-1/2'
'x, -y-1/2, z-1/2'
'-x-1/2, y-1/2, z'

loop_
_atom_site_type_symbol
_atom_site_label
_atom_site_fract_x
_atom_site_fract_y
_atom_site_fract_z
_atom_site_U_iso_or_equiv
_atom_site_adp_type
_atom_site_calc_flag
_atom_site_refinement_flags_adp
_atom_site_refinement_flags_posn
_atom_site_occupancy
C C1 0.56800(18) 0.9128(2) 0.65945(5) 0.0192(3) Uani d . . 1
H H1 0.6549 0.9347 0.6409 0.023 Uiso calc U R 1
C C2 0.5625(2) 0.9939(3) 0.70064(5) 0.0220(3) Uani d . . 1
H H2 0.6447 1.0745 0.7101 0.026 Uiso calc U R 1
C C3 0.4367(2) 0.9570(2) 0.72797(5) 0.0212(3) Uani d . . 1
H H3 0.4342 1.0093 0.7565 0.025 Uiso calc U R 1
C C4 0.31464(19) 0.8437(2) 0.71352(5) 0.0198(3) Uani d . . 1
H H4 0.2284 0.8196 0.7322 0.024 Uiso calc U R 1
C C5 0.31752(18) 0.7648(2) 0.67191(5) 0.0173(3) Uani d . . 1
H H5 0.2334 0.6889 0.6618 0.021 Uiso calc U R 1
C C6 0.44558(17) 0.7998(2) 0.64575(5) 0.0147(3) Uani d . . 1
C C7 0.39622(17) 0.8102(2) 0.56760(5) 0.0139(3) Uani d . . 1
C C8 0.41898(16) 0.7220(2) 0.52417(5) 0.0132(3) Uani d . . 1
C C9 0.37405(17) 0.8185(2) 0.48707(5) 0.0147(3) Uani d . . 1
H H9 0.3278 0.9406 0.4895 0.018 Uiso calc U R 1
C C10 0.48886(16) 0.5411(2) 0.52079(4) 0.0123(3) Uani d . . 1
C C11 0.53674(17) 0.4399(2) 0.55821(5) 0.0136(3) Uani d . . 1
C C12 0.60353(18) 0.2632(2) 0.55427(5) 0.0152(3) Uani d . . 1
H H12 0.6347 0.1958 0.5796 0.018 Uiso calc U R 1
C C13 0.51737(17) 0.5262(2) 0.60200(5) 0.0146(3) Uani d . . 1
N N1 0.45563(15) 0.71037(18) 0.60325(4) 0.0139(3) Uani d . . 1
O O1 0.33343(14) 0.96368(16) 0.57236(4) 0.0189(3) Uani d . . 1
O O2 0.55731(14) 0.44606(17) 0.63515(4) 0.0205(3) Uani d . . 1

loop_
_atom_site_aniso_label
_atom_site_aniso_U_11
_atom_site_aniso_U_22
_atom_site_aniso_U_33
_atom_site_aniso_U_12
_atom_site_aniso_U_13
_atom_site_aniso_U_23
C1 0.0166(7) 0.0220(8) 0.0190(7) -0.0013(6) -0.0014(5) 0.0011(6)
C2 0.0227(8) 0.0222(8) 0.0211(8) -0.0015(6) -0.0069(6) -0.0014(6)
C3 0.0271(8) 0.0198(8) 0.0169(7) 0.0048(6) -0.0031(6) -0.0012(6)
C4 0.0234(8) 0.0168(7) 0.0192(7) 0.0030(6) 0.0046(6) 0.0018(6)
C5 0.0180(7) 0.0145(7) 0.0194(7) -0.0001(6) 0.0014(5) 0.0014(5)
C6 0.0155(6) 0.0149(6) 0.0136(6) 0.0018(5) -0.0013(5) 0.0006(5)
C7 0.0110(6) 0.0140(7) 0.0167(7) -0.0006(5) -0.0003(5) 0.0015(5)
C8 0.0101(6) 0.0134(6) 0.0161(6) -0.0001(5) -0.0003(4) 0.0011(5)
C9 0.0133(7) 0.0125(6) 0.0183(7) 0.0019(5) -0.0008(5) 0.0017(5)
C10 0.0093(6) 0.0123(6) 0.0154(6) -0.0002(5) 0.0003(4) 0.0022(5)
C11 0.0117(6) 0.0146(7) 0.0145(6) 0.0002(5) 0.0000(5) 0.0021(5)
C12 0.0153(6) 0.0147(7) 0.0156(7) 0.0022(5) -0.0010(5) 0.0032(5)
C13 0.0110(6) 0.0154(7) 0.0176(7) 0.0011(5) -0.0002(5) 0.0019(5)
N1 0.0137(6) 0.0144(6) 0.0136(6) 0.0011(5) -0.0001(4) 0.0003(4)
O1 0.0205(6) 0.0161(5) 0.0200(6) 0.0050(4) -0.0005(4) -0.0009(4)
O2 0.0236(6) 0.0211(6) 0.0167(5) 0.0060(5) -0.0021(4) 0.0035(4)

loop_
_atom_type_symbol
_atom_type_description
_atom_type_scat_dispersion_real
_atom_type_scat_dispersion_imag
_atom_type_scat_source
C C 0.0033 0.0016 'International Tables Vol C Tables 4.2.6.8 and 6.1.1.4'
H H 0.0000 0.0000 'International Tables Vol C Tables 4.2.6.8 and 6.1.1.4'
N N 0.0061 0.0033 'International Tables Vol C Tables 4.2.6.8 and 6.1.1.4'
O O 0.0106 0.0060 'International Tables Vol C Tables 4.2.6.8 and 6.1.1.4'

loop_
_geom_angle_atom_site_label_1
_geom_angle_atom_site_label_2
_geom_angle_atom_site_label_3
_geom_angle_site_symmetry_1
_geom_angle_site_symmetry_3
_geom_angle
C6 C1 C2 . . 119.24(15)
C6 C1 H1 . . 120.4
C2 C1 H1 . . 120.4
C1 C2 C3 . . 119.93(16)
C1 C2 H2 . . 120.0
C3 C2 H2 . . 120.0
C4 C3 C2 . . 119.89(15)
C4 C3 H3 . . 120.1
C2 C3 H3 . . 120.1
C3 C4 C5 . . 120.59(15)
C3 C4 H4 . . 119.7
C5 C4 H4 . . 119.7
C6 C5 C4 . . 118.44(15)
C6 C5 H5 . . 120.8
C4 C5 H5 . . 120.8
C5 C6 C1 . . 121.87(14)
C5 C6 N1 . . 119.51(14)
C1 C6 N1 . . 118.58(13)
O1 C7 N1 . . 120.96(13)
O1 C7 C8 . . 122.54(13)
N1 C7 C8 . . 116.46(13)
C9 C8 C10 . . 120.12(13)
C9 C8 C7 . . 119.89(13)
C10 C8 C7 . . 119.97(13)
C8 C9 C12 . 5_666 120.31(14)
C8 C9 H9 . . 119.8
C12 C9 H9 5_666 . 119.8
C8 C10 C11 . . 121.24(13)
C8 C10 C10 . 5_666 119.55(16)
C11 C10 C10 . 5_666 119.21(17)
C12 C11 C10 . . 120.38(14)
C12 C11 C13 . . 119.77(13)
C10 C11 C13 . . 119.84(13)
C11 C12 C9 . 5_666 120.43(13)
C11 C12 H12 . . 119.8
C9 C12 H12 5_666 . 119.8
O2 C13 N1 . . 120.93(14)
O2 C13 C11 . . 122.54(14)
N1 C13 C11 . . 116.48(12)
C7 N1 C13 . . 125.58(12)
C7 N1 C6 . . 117.68(12)
C13 N1 C6 . . 116.66(12)

loop_
_geom_bond_atom_site_label_1
_geom_bond_atom_site_label_2
_geom_bond_site_symmetry_2
_geom_bond_distance
C1 C6 . 1.383(2)
C1 C2 . 1.389(2)
C1 H1 . 0.95
C2 C3 . 1.391(3)
C2 H2 . 0.95
C3 C4 . 1.389(2)
C3 H3 . 0.95
C4 C5 . 1.394(2)
C4 H4 . 0.95
C5 C6 . 1.382(2)
C5 H5 . 0.95
C6 N1 . 1.4518(19)
C7 O1 . 1.2165(18)
C7 N1 . 1.3974(19)
C7 C8 . 1.485(2)
C8 C9 . 1.3816(19)
C8 C10 . 1.412(2)
C9 C12 5_666 1.407(2)
C9 H9 . 0.95
C10 C11 . 1.4135(19)
C10 C10 5_666 1.415(3)
C11 C12 . 1.376(2)
C11 C13 . 1.485(2)
C12 C9 5_666 1.407(2)
C12 H12 . 0.95
C13 O2 . 1.2133(18)
C13 N1 . 1.4019(19)
